data_4115336
loop_
_publ_author_name
'Neil Burford'
'T. Stanley Cameron'
'Korey D. Conroy'
'Bobby Ellis'
'Michael Lumsden'
'Charles L. B. Macdonald'
'Robert McDonald'
'Andrew D. Phillips'
'Paul J. Ragogna'
'Robert W. Schurko'
'Denise Walsh'
'Roderick E. Wasylishen'

_publ_contact_author_address
;
Harry Shirreff Professor of Chemical Research 
and Killam Professor
Department of Chemistry
Dalhousie University
Halifax, Nova Scotia B3H 4J3
CANADA
;
_publ_contact_author_email ' neil.burford@dal.ca '
_publ_contact_author_fax ' 902-494-1310'
_publ_contact_author_name ' Neil Burford'
_publ_contact_author_phone ' 902-494-3190 (lab 3681) '
_publ_section_title
;
 Transformations between Monomeric, Dimeric, and Trimeric Phosphazanes:
 Oligomerizing NP Analogues of Olefins
;
_journal_name_full 'Journal of the American Chemical Society'
_journal_page_first 14012
_journal_page_last 14013
_journal_paper_doi 10.1021/ja027946o
_journal_volume 124
_journal_year 2002
_chemical_formula_sum 'C37 H53 Cl8 Ga N3 P3'
_chemical_formula_weight 986.05
_chemical_name_systematic
; 
 ? 
;
_space_group_IT_number 2
_symmetry_cell_setting triclinic
_symmetry_space_group_name_Hall '-P 1'
_symmetry_space_group_name_H-M 'P -1'
_atom_sites_solution_hydrogens geom
_atom_sites_solution_primary direct
_atom_sites_solution_secondary difmap
_audit_creation_method SHELXL-97
_cell_angle_alpha 87.2367(12)
_cell_angle_beta 81.3528(12)
_cell_angle_gamma 78.8655(12)
_cell_formula_units_Z 2
_cell_length_a 10.4687(8)
_cell_length_b 13.9849(10)
_cell_length_c 16.4674(12)
_cell_measurement_temperature 193(2)
_cell_volume 2338.2(3)
_computing_cell_refinement 'Bruker SMART'
_computing_data_collection 'Bruker SMART'
_computing_data_reduction 'Bruker SHELXTL'
_computing_molecular_graphics 'Bruker SHELXTL'
_computing_publication_material 'Bruker SHELXTL'
_computing_structure_refinement 'SHELXL-97 (Sheldrick, 1997)'
_computing_structure_solution 'SHELXS-97 (Sheldrick, 1990)'
_diffrn_ambient_temperature 193(2)
_diffrn_measured_fraction_theta_full 0.980
_diffrn_measured_fraction_theta_max 0.980
_diffrn_measurement_device_type 'CCD area detector'
_diffrn_measurement_method 'phi and omega scans'
_diffrn_radiation_monochromator graphite
_diffrn_radiation_source 'fine-focus sealed tube'
_diffrn_radiation_type MoK\a
_diffrn_radiation_wavelength 0.71073
_diffrn_reflns_av_R_equivalents 0.0226
_diffrn_reflns_av_sigmaI/netI 0.0429
_diffrn_reflns_limit_h_max 10
_diffrn_reflns_limit_h_min -13
_diffrn_reflns_limit_k_max 16
_diffrn_reflns_limit_k_min -17
_diffrn_reflns_limit_l_max 20
_diffrn_reflns_limit_l_min -20
_diffrn_reflns_number 11817
_diffrn_reflns_theta_full 26.39
_diffrn_reflns_theta_max 26.39
_diffrn_reflns_theta_min 1.92
_exptl_absorpt_coefficient_mu 1.178
_exptl_absorpt_correction_T_max 0.6697
_exptl_absorpt_correction_T_min 0.6192
_exptl_absorpt_correction_type none
_exptl_crystal_colour 'light yellow'
_exptl_crystal_density_diffrn 1.401
_exptl_crystal_description prism
_exptl_crystal_F_000 1016
_exptl_crystal_size_max 0.45
_exptl_crystal_size_mid 0.38
_exptl_crystal_size_min 0.37
_refine_diff_density_max 1.018
_refine_diff_density_min -0.833
_refine_diff_density_rms 0.067
_refine_ls_extinction_method none
_refine_ls_goodness_of_fit_ref 1.022
_refine_ls_hydrogen_treatment mixed
_refine_ls_matrix_type full
_refine_ls_number_parameters 469
_refine_ls_number_reflns 9403
_refine_ls_number_restraints 0
_refine_ls_restrained_S_all 1.022
_refine_ls_R_factor_all 0.0531
_refine_ls_R_factor_gt 0.0375
_refine_ls_shift/su_max 0.007
_refine_ls_shift/su_mean 0.001
_refine_ls_structure_factor_coef Fsqd
_refine_ls_weighting_details 'calc w=1/[\s^2^(Fo^2^)+(0.0532P)^2^+0.5410P] where P=(Fo^2^+2Fc^2^)/3'
_refine_ls_weighting_scheme calc
_refine_ls_wR_factor_gt 0.0914
_refine_ls_wR_factor_ref 0.0981
_reflns_number_gt 7293
_reflns_number_total 9403
_reflns_threshold_expression >2sigma(I)
_cod_data_source_file ja027946o_s1_3.cif
_cod_data_source_block dal0019_Compound3c.GaCl3[DippNPCl]3.GaCl3
_cod_database_code 4115336

loop_
_symmetry_equiv_pos_as_xyz
'x, y, z'
'-x, -y, -z'

loop_
_atom_site_label
_atom_site_type_symbol
_atom_site_fract_x
_atom_site_fract_y
_atom_site_fract_z
_atom_site_U_iso_or_equiv
_atom_site_adp_type
_atom_site_occupancy
_atom_site_symmetry_multiplicity
_atom_site_calc_flag
_atom_site_refinement_flags
Cl1 Cl 0.33254(7) 0.45897(5) -0.42976(4) 0.03492(16) Uani 1 1 d .
Cl2 Cl 0.42607(6) 0.36807(5) -0.23828(4) 0.03388(16) Uani 1 1 d .
P1 P 0.16694(6) 0.40553(4) -0.37568(4) 0.02177(14) Uani 1 1 d .
P2 P 0.22564(6) 0.37892(4) -0.19593(4) 0.02228(14) Uani 1 1 d .
P3 P 0.23312(6) 0.19724(4) -0.29512(4) 0.01940(13) Uani 1 1 d .
N1 N 0.14916(19) 0.43353(13) -0.27497(12) 0.0209(4) Uani 1 1 d .
N2 N 0.21765(19) 0.25789(13) -0.20917(12) 0.0204(4) Uani 1 1 d .
N3 N 0.23396(18) 0.28092(13) -0.36921(11) 0.0188(4) Uani 1 1 d .
C11 C 0.0591(2) 0.52737(16) -0.25469(14) 0.0220(5) Uani 1 1 d .
C12 C 0.1130(3) 0.60921(17) -0.24046(15) 0.0254(5) Uani 1 1 d .
C13 C 0.0247(3) 0.69496(18) -0.21872(16) 0.0330(6) Uani 1 1 d .
H13 H 0.0577 0.7507 -0.2072 0.040 Uiso 1 1 calc R
C14 C -0.1092(3) 0.70137(19) -0.21344(17) 0.0368(7) Uani 1 1 d .
H14 H -0.1672 0.7608 -0.1982 0.044 Uiso 1 1 calc R
C15 C -0.1587(3) 0.62171(19) -0.23028(17) 0.0346(6) Uani 1 1 d .
H15 H -0.2511 0.6276 -0.2279 0.041 Uiso 1 1 calc R
C16 C -0.0769(2) 0.53204(18) -0.25086(15) 0.0267(5) Uani 1 1 d .
C17 C 0.2591(3) 0.60830(19) -0.24804(16) 0.0311(6) Uani 1 1 d .
H17 H 0.3062 0.5444 -0.2718 0.037 Uiso 1 1 calc R
C18 C 0.3032(3) 0.6159(2) -0.1647(2) 0.0472(8) Uani 1 1 d .
H18A H 0.2801 0.5623 -0.1285 0.057 Uiso 1 1 calc R
H18B H 0.2593 0.6783 -0.1401 0.057 Uiso 1 1 calc R
H18C H 0.3987 0.6121 -0.1721 0.057 Uiso 1 1 calc R
C19 C 0.3001(3) 0.6892(2) -0.3071(2) 0.0526(9) Uani 1 1 d .
H19A H 0.2643 0.6872 -0.3585 0.063 Uiso 1 1 calc R
H19B H 0.3963 0.6792 -0.3185 0.063 Uiso 1 1 calc R
H19C H 0.2657 0.7528 -0.2818 0.063 Uiso 1 1 calc R
C20 C -0.1406(3) 0.4492(2) -0.27050(18) 0.0344(6) Uani 1 1 d .
H20 H -0.0717 0.3885 -0.2761 0.041 Uiso 1 1 calc R
C21 C -0.1958(3) 0.4688(3) -0.3522(2) 0.0497(8) Uani 1 1 d .
H21A H -0.2340 0.4133 -0.3644 0.060 Uiso 1 1 calc R
H21B H -0.1248 0.4775 -0.3963 0.060 Uiso 1 1 calc R
H21C H -0.2640 0.5279 -0.3480 0.060 Uiso 1 1 calc R
C22 C -0.2516(3) 0.4311(2) -0.2023(2) 0.0480(8) Uani 1 1 d .
H22A H -0.2912 0.3781 -0.2181 0.058 Uiso 1 1 calc R
H22B H -0.3188 0.4906 -0.1944 0.058 Uiso 1 1 calc R
H22C H -0.2154 0.4132 -0.1510 0.058 Uiso 1 1 calc R
C31 C 0.2210(2) 0.19861(17) -0.13260(14) 0.0230(5) Uani 1 1 d .
C32 C 0.3348(2) 0.13043(18) -0.12184(16) 0.0269(5) Uani 1 1 d .
C33 C 0.3334(3) 0.0773(2) -0.04733(18) 0.0364(6) Uani 1 1 d .
H33 H 0.4085 0.0298 -0.0386 0.044 Uiso 1 1 calc R
C34 C 0.2266(3) 0.0920(2) 0.01331(18) 0.0415(7) Uani 1 1 d .
H34 H 0.2281 0.0547 0.0630 0.050 Uiso 1 1 calc R
C35 C 0.1175(3) 0.1607(2) 0.00207(17) 0.0357(6) Uani 1 1 d .
H35 H 0.0456 0.1719 0.0453 0.043 Uiso 1 1 calc R
C36 C 0.1094(3) 0.21453(18) -0.07114(15) 0.0272(5) Uani 1 1 d .
C37 C 0.4597(2) 0.10964(19) -0.18344(17) 0.0302(6) Uani 1 1 d .
H37 H 0.4450 0.1517 -0.2333 0.036 Uiso 1 1 calc R
C38 C 0.5773(3) 0.1357(2) -0.1496(2) 0.0431(7) Uani 1 1 d .
H38A H 0.6559 0.1220 -0.1909 0.052 Uiso 1 1 calc R
H38B H 0.5925 0.0967 -0.0997 0.052 Uiso 1 1 calc R
H38C H 0.5585 0.2051 -0.1366 0.052 Uiso 1 1 calc R
C39 C 0.4882(3) 0.0033(2) -0.2099(2) 0.0448(8) Uani 1 1 d .
H39A H 0.4118 -0.0111 -0.2315 0.054 Uiso 1 1 calc R
H39B H 0.5058 -0.0396 -0.1624 0.054 Uiso 1 1 calc R
H39C H 0.5651 -0.0075 -0.2526 0.054 Uiso 1 1 calc R
C40 C -0.0165(3) 0.28662(19) -0.07920(16) 0.0312(6) Uani 1 1 d .
H40 H -0.0125 0.3110 -0.1374 0.037 Uiso 1 1 calc R
C41 C -0.0303(3) 0.3745(2) -0.02310(19) 0.0443(7) Uani 1 1 d .
H41A H -0.1124 0.4201 -0.0288 0.053 Uiso 1 1 calc R
H41B H 0.0444 0.4076 -0.0390 0.053 Uiso 1 1 calc R
H41C H -0.0318 0.3516 0.0342 0.053 Uiso 1 1 calc R
C42 C -0.1370(3) 0.2376(2) -0.05826(19) 0.0429(7) Uani 1 1 d .
H42A H -0.2163 0.2839 -0.0685 0.052 Uiso 1 1 calc R
H42B H -0.1459 0.2172 -0.0002 0.052 Uiso 1 1 calc R
H42C H -0.1258 0.1805 -0.0927 0.052 Uiso 1 1 calc R
C51 C 0.2812(2) 0.24071(16) -0.45253(14) 0.0209(5) Uani 1 1 d .
C52 C 0.1906(2) 0.23906(17) -0.50690(15) 0.0240(5) Uani 1 1 d .
C53 C 0.2415(3) 0.2126(2) -0.58799(16) 0.0345(6) Uani 1 1 d .
H53 H 0.1828 0.2116 -0.6265 0.041 Uiso 1 1 calc R
C54 C 0.3756(3) 0.1879(2) -0.61297(17) 0.0395(7) Uani 1 1 d .
H54 H 0.4081 0.1718 -0.6686 0.047 Uiso 1 1 calc R
C55 C 0.4617(3) 0.1864(2) -0.55778(17) 0.0339(6) Uani 1 1 d .
H55 H 0.5534 0.1669 -0.5755 0.041 Uiso 1 1 calc R
C56 C 0.4181(2) 0.21290(18) -0.47600(16) 0.0266(5) Uani 1 1 d .
C57 C 0.0424(2) 0.25703(18) -0.48298(16) 0.0267(5) Uani 1 1 d .
H57 H 0.0212 0.2763 -0.4241 0.032 Uiso 1 1 calc R
C58 C -0.0083(3) 0.1623(2) -0.49170(19) 0.0386(7) Uani 1 1 d .
H58A H -0.1040 0.1739 -0.4761 0.046 Uiso 1 1 calc R
H58B H 0.0328 0.1114 -0.4557 0.046 Uiso 1 1 calc R
H58C H 0.0140 0.1413 -0.5488 0.046 Uiso 1 1 calc R
C59 C -0.0266(3) 0.3392(2) -0.53523(18) 0.0394(7) Uani 1 1 d .
H59A H 0.0031 0.3999 -0.5269 0.047 Uiso 1 1 calc R
H59B H -0.1220 0.3481 -0.5188 0.047 Uiso 1 1 calc R
H59C H -0.0049 0.3222 -0.5934 0.047 Uiso 1 1 calc R
C60 C 0.5196(2) 0.2051(2) -0.41816(17) 0.0341(6) Uani 1 1 d .
H60 H 0.4724 0.2284 -0.3632 0.041 Uiso 1 1 calc R
C61 C 0.5861(3) 0.0991(2) -0.4077(2) 0.0520(8) Uani 1 1 d .
H61A H 0.6550 0.0956 -0.3728 0.062 Uiso 1 1 calc R
H61B H 0.6254 0.0723 -0.4616 0.062 Uiso 1 1 calc R
H61C H 0.5207 0.0612 -0.3819 0.062 Uiso 1 1 calc R
C62 C 0.6224(3) 0.2687(3) -0.4465(2) 0.0515(8) Uani 1 1 d .
H62A H 0.5781 0.3363 -0.4539 0.062 Uiso 1 1 calc R
H62B H 0.6738 0.2449 -0.4988 0.062 Uiso 1 1 calc R
H62C H 0.6812 0.2657 -0.4051 0.062 Uiso 1 1 calc R
Ga Ga 0.03893(3) 0.003444(19) -0.266957(18) 0.02883(9) Uani 1 1 d .
Cl3 Cl -0.01734(6) 0.16698(4) -0.27105(4) 0.03164(15) Uani 1 1 d .
Cl4 Cl 0.19567(7) -0.03760(5) -0.36691(5) 0.04548(19) Uani 1 1 d .
Cl5 Cl -0.13849(7) -0.04715(5) -0.27888(6) 0.0486(2) Uani 1 1 d .
Cl6 Cl 0.10603(9) -0.03972(6) -0.15117(5) 0.0548(2) Uani 1 1 d .
Cl1S Cl 0.46183(13) 0.23769(8) 0.09535(8) 0.0857(4) Uani 1 1 d .
Cl2S Cl 0.41578(18) 0.41102(10) -0.00508(10) 0.1169(5) Uani 1 1 d .
C1S C 0.3606(4) 0.3084(3) 0.0315(2) 0.0620(10) Uani 1 1 d .
H1SA H 0.3543 0.2687 -0.0155 0.074 Uiso 1 1 calc R
H1SB H 0.2711 0.3270 0.0624 0.074 Uiso 1 1 calc R

loop_
_atom_site_aniso_label
_atom_site_aniso_U_11
_atom_site_aniso_U_22
_atom_site_aniso_U_33
_atom_site_aniso_U_23
_atom_site_aniso_U_13
_atom_site_aniso_U_12
Cl1 0.0419(4) 0.0305(3) 0.0320(4) 0.0037(3) 0.0046(3) -0.0146(3)
Cl2 0.0247(3) 0.0311(3) 0.0490(4) 0.0019(3) -0.0106(3) -0.0096(3)
P1 0.0256(3) 0.0188(3) 0.0205(3) 0.0004(2) -0.0044(2) -0.0027(2)
P2 0.0263(3) 0.0199(3) 0.0220(3) -0.0005(2) -0.0060(3) -0.0056(2)
P3 0.0202(3) 0.0178(3) 0.0199(3) 0.0003(2) -0.0024(2) -0.0034(2)
N1 0.0236(10) 0.0172(9) 0.0221(11) 0.0002(8) -0.0041(8) -0.0038(8)
N2 0.0222(10) 0.0188(9) 0.0201(10) 0.0015(8) -0.0026(8) -0.0049(8)
N3 0.0202(10) 0.0195(9) 0.0168(10) -0.0008(7) -0.0012(8) -0.0046(8)
C11 0.0292(13) 0.0179(11) 0.0170(12) 0.0006(9) -0.0023(10) -0.0010(10)
C12 0.0356(14) 0.0220(12) 0.0191(12) 0.0026(9) -0.0050(10) -0.0066(11)
C13 0.0522(18) 0.0192(12) 0.0273(14) -0.0033(10) -0.0038(12) -0.0064(12)
C14 0.0478(17) 0.0219(13) 0.0339(16) -0.0017(11) -0.0011(13) 0.0070(12)
C15 0.0334(15) 0.0311(14) 0.0349(16) -0.0018(12) -0.0026(12) 0.0029(12)
C16 0.0291(13) 0.0250(12) 0.0244(13) 0.0006(10) -0.0029(10) -0.0025(10)
C17 0.0394(15) 0.0253(13) 0.0317(15) 0.0001(11) -0.0037(12) -0.0148(12)
C18 0.0451(18) 0.0542(19) 0.0478(19) -0.0110(15) -0.0117(15) -0.0162(15)
C19 0.059(2) 0.0405(17) 0.060(2) 0.0149(15) 0.0003(17) -0.0241(16)
C20 0.0249(13) 0.0311(14) 0.0467(18) -0.0054(12) -0.0034(12) -0.0048(11)
C21 0.0437(18) 0.058(2) 0.053(2) -0.0122(16) -0.0126(15) -0.0143(16)
C22 0.0322(16) 0.0493(18) 0.062(2) 0.0064(16) -0.0035(15) -0.0100(14)
C31 0.0299(13) 0.0219(11) 0.0185(12) 0.0028(9) -0.0051(10) -0.0080(10)
C32 0.0297(13) 0.0253(12) 0.0267(14) 0.0031(10) -0.0079(11) -0.0054(10)
C33 0.0388(16) 0.0345(15) 0.0349(16) 0.0091(12) -0.0112(13) -0.0017(12)
C34 0.0519(18) 0.0434(16) 0.0290(16) 0.0168(13) -0.0076(13) -0.0115(14)
C35 0.0390(16) 0.0411(15) 0.0263(14) 0.0041(12) 0.0016(12) -0.0116(13)
C36 0.0338(14) 0.0281(13) 0.0211(13) -0.0007(10) -0.0042(11) -0.0092(11)
C37 0.0285(14) 0.0278(13) 0.0324(15) 0.0052(11) -0.0069(11) 0.0001(11)
C38 0.0329(16) 0.0498(18) 0.0465(19) 0.0053(14) -0.0123(13) -0.0041(14)
C39 0.0439(17) 0.0322(15) 0.052(2) 0.0011(14) -0.0003(15) 0.0034(13)
C40 0.0302(14) 0.0375(14) 0.0244(14) 0.0003(11) 0.0006(11) -0.0059(12)
C41 0.0457(18) 0.0408(16) 0.0408(18) -0.0078(14) 0.0045(14) -0.0012(14)
C42 0.0335(16) 0.0551(19) 0.0384(17) 0.0031(14) 0.0039(13) -0.0119(14)
C51 0.0245(12) 0.0192(11) 0.0181(12) -0.0012(9) 0.0000(9) -0.0038(9)
C52 0.0306(13) 0.0208(11) 0.0218(13) -0.0001(9) -0.0047(10) -0.0074(10)
C53 0.0412(16) 0.0407(15) 0.0229(14) -0.0050(12) -0.0039(12) -0.0106(13)
C54 0.0498(18) 0.0425(16) 0.0231(14) -0.0105(12) 0.0051(13) -0.0067(14)
C55 0.0305(14) 0.0357(14) 0.0306(15) -0.0039(12) 0.0067(12) -0.0019(12)
C56 0.0262(13) 0.0247(12) 0.0271(14) 0.0001(10) 0.0012(10) -0.0049(10)
C57 0.0263(13) 0.0315(13) 0.0235(13) 0.0004(10) -0.0086(10) -0.0045(11)
C58 0.0349(15) 0.0400(16) 0.0449(18) -0.0035(13) -0.0096(13) -0.0138(13)
C59 0.0399(16) 0.0428(16) 0.0336(16) 0.0007(13) -0.0116(13) 0.0010(13)
C60 0.0224(13) 0.0466(16) 0.0311(15) -0.0039(12) -0.0003(11) -0.0029(12)
C61 0.0415(18) 0.059(2) 0.048(2) 0.0060(16) -0.0060(15) 0.0081(16)
C62 0.0275(15) 0.066(2) 0.064(2) -0.0020(18) -0.0088(15) -0.0129(15)
Ga 0.03036(16) 0.02241(14) 0.03451(18) -0.00080(11) -0.00205(12) -0.00889(12)
Cl3 0.0360(3) 0.0223(3) 0.0360(4) -0.0033(2) -0.0003(3) -0.0069(3)
Cl4 0.0387(4) 0.0385(4) 0.0524(5) -0.0107(3) 0.0072(3) 0.0013(3)
Cl5 0.0344(4) 0.0363(4) 0.0787(6) -0.0081(4) -0.0086(4) -0.0139(3)
Cl6 0.0760(6) 0.0517(5) 0.0454(5) 0.0161(4) -0.0227(4) -0.0265(4)
Cl1S 0.1046(9) 0.0632(6) 0.1019(9) 0.0179(6) -0.0543(7) -0.0216(6)
Cl2S 0.1774(15) 0.0862(9) 0.1134(11) 0.0422(8) -0.0646(11) -0.0668(10)
C1S 0.073(3) 0.066(2) 0.054(2) 0.0008(18) -0.0192(19) -0.022(2)

loop_
_atom_type_symbol
_atom_type_description
_atom_type_scat_dispersion_real
_atom_type_scat_dispersion_imag
_atom_type_scat_source
C C 0.0033 0.0016 'International Tables Vol C Tables 4.2.6.8 and 6.1.1.4'
H H 0.0000 0.0000 'International Tables Vol C Tables 4.2.6.8 and 6.1.1.4'
N N 0.0061 0.0033 'International Tables Vol C Tables 4.2.6.8 and 6.1.1.4'
P P 0.1023 0.0942 'International Tables Vol C Tables 4.2.6.8 and 6.1.1.4'
Cl Cl 0.1484 0.1585 'International Tables Vol C Tables 4.2.6.8 and 6.1.1.4'
Ga Ga 0.2307 1.6083 'International Tables Vol C Tables 4.2.6.8 and 6.1.1.4'

loop_
_geom_angle_atom_site_label_1
_geom_angle_atom_site_label_2
_geom_angle_atom_site_label_3
_geom_angle
N1 P1 N3 99.40(9)
N1 P1 Cl1 104.81(7)
N3 P1 Cl1 100.27(7)
N1 P2 N2 100.76(10)
N1 P2 Cl2 104.63(7)
N2 P2 Cl2 97.15(7)
N3 P3 N2 105.05(10)
C11 N1 P1 113.24(15)
C11 N1 P2 114.72(15)
P1 N1 P2 131.78(12)
C31 N2 P3 116.19(15)
C31 N2 P2 113.35(15)
P3 N2 P2 129.48(12)
C51 N3 P3 113.94(14)
C51 N3 P1 110.54(14)
P3 N3 P1 134.52(12)
C16 C11 C12 122.3(2)
C16 C11 N1 118.8(2)
C12 C11 N1 118.9(2)
C13 C12 C11 117.0(2)
C13 C12 C17 119.1(2)
C11 C12 C17 123.8(2)
C14 C13 C12 121.9(2)
C15 C14 C13 119.9(2)
C14 C15 C16 121.9(3)
C15 C16 C11 117.0(2)
C15 C16 C20 117.9(2)
C11 C16 C20 125.1(2)
C12 C17 C18 112.1(2)
C12 C17 C19 111.6(2)
C18 C17 C19 110.3(2)
C16 C20 C21 111.0(2)
C16 C20 C22 112.2(2)
C21 C20 C22 109.1(2)
C32 C31 C36 122.0(2)
C32 C31 N2 119.5(2)
C36 C31 N2 118.4(2)
C31 C32 C33 117.1(2)
C31 C32 C37 125.8(2)
C33 C32 C37 117.1(2)
C34 C33 C32 121.8(3)
C35 C34 C33 120.0(3)
C34 C35 C36 121.8(3)
C35 C36 C31 117.2(2)
C35 C36 C40 118.2(2)
C31 C36 C40 124.5(2)
C32 C37 C39 110.6(2)
C32 C37 C38 111.6(2)
C39 C37 C38 111.3(2)
C36 C40 C42 111.0(2)
C36 C40 C41 110.6(2)
C42 C40 C41 110.1(2)
C52 C51 C56 122.4(2)
C52 C51 N3 119.6(2)
C56 C51 N3 117.8(2)
C53 C52 C51 117.3(2)
C53 C52 C57 117.7(2)
C51 C52 C57 124.8(2)
C54 C53 C52 121.2(3)
C55 C54 C53 120.3(2)
C54 C55 C56 121.7(2)
C55 C56 C51 117.1(2)
C55 C56 C60 118.2(2)
C51 C56 C60 124.6(2)
C52 C57 C59 111.7(2)
C52 C57 C58 109.5(2)
C59 C57 C58 110.3(2)
C56 C60 C61 110.4(2)
C56 C60 C62 112.4(2)
C61 C60 C62 110.5(2)
Cl5 Ga Cl6 112.18(4)
Cl5 Ga Cl4 113.72(3)
Cl6 Ga Cl4 110.42(4)
Cl5 Ga Cl3 104.79(3)
Cl6 Ga Cl3 108.17(3)
Cl4 Ga Cl3 107.14(3)
Cl2S C1S Cl1S 113.0(2)

loop_
_geom_bond_atom_site_label_1
_geom_bond_atom_site_label_2
_geom_bond_distance
Cl1 P1 2.0806(9)
Cl2 P2 2.0879(9)
P1 N1 1.697(2)
P1 N3 1.7531(19)
P2 N1 1.703(2)
P2 N2 1.7363(19)
P3 N3 1.6495(19)
P3 N2 1.656(2)
N1 C11 1.481(3)
N2 C31 1.476(3)
N3 C51 1.485(3)
C11 C16 1.405(3)
C11 C12 1.413(3)
C12 C13 1.391(4)
C12 C17 1.514(4)
C13 C14 1.377(4)
C14 C15 1.372(4)
C15 C16 1.400(3)
C16 C20 1.514(4)
C17 C18 1.527(4)
C17 C19 1.538(4)
C20 C21 1.535(4)
C20 C22 1.539(4)
C31 C32 1.403(3)
C31 C36 1.416(3)
C32 C33 1.403(4)
C32 C37 1.519(4)
C33 C34 1.373(4)
C34 C35 1.372(4)
C35 C36 1.395(4)
C36 C40 1.516(4)
C37 C39 1.530(4)
C37 C38 1.535(4)
C40 C42 1.537(4)
C40 C41 1.545(4)
C51 C52 1.402(3)
C51 C56 1.410(3)
C52 C53 1.401(3)
C52 C57 1.517(3)
C53 C54 1.382(4)
C54 C55 1.370(4)
C55 C56 1.399(4)
C56 C60 1.515(4)
C57 C59 1.534(4)
C57 C58 1.540(4)
C60 C61 1.525(4)
C60 C62 1.532(4)
Ga Cl5 2.1493(8)
Ga Cl6 2.1497(9)
Ga Cl4 2.1556(8)
Ga Cl3 2.2492(7)
Cl1S C1S 1.743(4)
Cl2S C1S 1.700(4)

loop_
_geom_torsion_atom_site_label_1
_geom_torsion_atom_site_label_2
_geom_torsion_atom_site_label_3
_geom_torsion_atom_site_label_4
_geom_torsion
N3 P1 N1 C11 -163.14(15)
Cl1 P1 N1 C11 93.51(15)
N3 P1 N1 P2 23.10(17)
Cl1 P1 N1 P2 -80.24(15)
N2 P2 N1 C11 139.41(16)
Cl2 P2 N1 C11 -120.19(15)
N2 P2 N1 P1 -46.91(17)
Cl2 P2 N1 P1 53.49(16)
N3 P3 N2 C31 -176.99(16)
N3 P3 N2 P2 -9.18(17)
N1 P2 N2 C31 -154.30(16)
Cl2 P2 N2 C31 99.26(15)
N1 P2 N2 P3 37.60(17)
Cl2 P2 N2 P3 -68.83(15)
N2 P3 N3 C51 165.00(15)
N2 P3 N3 P1 -27.81(19)
N1 P1 N3 C51 -170.21(15)
Cl1 P1 N3 C51 -63.15(15)
N1 P1 N3 P3 22.29(18)
Cl1 P1 N3 P3 129.35(15)
P1 N1 C11 C16 74.4(2)
P2 N1 C11 C16 -110.8(2)
P1 N1 C11 C12 -105.2(2)
P2 N1 C11 C12 69.7(2)
C16 C11 C12 C13 2.7(4)
N1 C11 C12 C13 -177.8(2)
C16 C11 C12 C17 -176.9(2)
N1 C11 C12 C17 2.6(4)
C11 C12 C13 C14 -1.8(4)
C17 C12 C13 C14 177.8(2)
C12 C13 C14 C15 -0.3(4)
C13 C14 C15 C16 1.7(4)
C14 C15 C16 C11 -0.9(4)
C14 C15 C16 C20 -178.5(3)
C12 C11 C16 C15 -1.4(4)
N1 C11 C16 C15 179.1(2)
C12 C11 C16 C20 176.0(2)
N1 C11 C16 C20 -3.5(4)
C13 C12 C17 C18 70.1(3)
C11 C12 C17 C18 -110.2(3)
C13 C12 C17 C19 -54.2(3)
C11 C12 C17 C19 125.4(3)
C15 C16 C20 C21 69.4(3)
C11 C16 C20 C21 -108.0(3)
C15 C16 C20 C22 -53.0(3)
C11 C16 C20 C22 129.6(3)
P3 N2 C31 C32 62.4(3)
P2 N2 C31 C32 -107.3(2)
P3 N2 C31 C36 -119.2(2)
P2 N2 C31 C36 71.0(2)
C36 C31 C32 C33 0.6(4)
N2 C31 C32 C33 178.9(2)
C36 C31 C32 C37 -178.9(2)
N2 C31 C32 C37 -0.6(4)
C31 C32 C33 C34 -1.0(4)
C37 C32 C33 C34 178.5(3)
C32 C33 C34 C35 -0.4(5)
C33 C34 C35 C36 2.4(5)
C34 C35 C36 C31 -2.7(4)
C34 C35 C36 C40 178.1(3)
C32 C31 C36 C35 1.2(4)
N2 C31 C36 C35 -177.1(2)
C32 C31 C36 C40 -179.7(2)
N2 C31 C36 C40 2.0(3)
C31 C32 C37 C39 -119.1(3)
C33 C32 C37 C39 61.4(3)
C31 C32 C37 C38 116.3(3)
C33 C32 C37 C38 -63.1(3)
C35 C36 C40 C42 -52.1(3)
C31 C36 C40 C42 128.8(3)
C35 C36 C40 C41 70.3(3)
C31 C36 C40 C41 -108.8(3)
P3 N3 C51 C52 105.9(2)
P1 N3 C51 C52 -64.4(2)
P3 N3 C51 C56 -79.3(2)
P1 N3 C51 C56 110.5(2)
C56 C51 C52 C53 -2.8(4)
N3 C51 C52 C53 171.8(2)
C56 C51 C52 C57 172.8(2)
N3 C51 C52 C57 -12.6(3)
C51 C52 C53 C54 0.8(4)
C57 C52 C53 C54 -175.1(2)
C52 C53 C54 C55 1.7(4)
C53 C54 C55 C56 -2.3(4)
C54 C55 C56 C51 0.4(4)
C54 C55 C56 C60 177.5(3)
C52 C51 C56 C55 2.3(4)
N3 C51 C56 C55 -172.4(2)
C52 C51 C56 C60 -174.6(2)
N3 C51 C56 C60 10.7(3)
C53 C52 C57 C59 -59.5(3)
C51 C52 C57 C59 124.9(3)
C53 C52 C57 C58 62.9(3)
C51 C52 C57 C58 -112.7(3)
C55 C56 C60 C61 -64.1(3)
C51 C56 C60 C61 112.7(3)
C55 C56 C60 C62 59.8(3)
C51 C56 C60 C62 -123.4(3)
